data_4514784
loop_
_publ_author_name
'Li, Man-Bo'
'Grape, Erik Svensson'
'B\"ackvall, Jan-E.'

_publ_section_title
;
 Palladium-Catalyzed Stereospecific Oxidative Cascade Reaction of Allenes
 for the Construction of Pyrrole Rings: Control of Reactivity and
 Selectivity
;
_journal_issue 6
_journal_name_full 'ACS Catalysis'
_journal_page_first 5184
_journal_paper_doi 10.1021/acscatal.9b01041
_journal_volume 9
_journal_year 2019
_chemical_formula_sum 'C28 H27 N O2 S'
_chemical_formula_weight 441.56
_space_group_crystal_system monoclinic
_space_group_IT_number 14
_space_group_name_Hall '-P 2ybc'
_space_group_name_H-M_alt 'P 1 21/c 1'
_symmetry_space_group_name_Hall '-P 2ybc'
_symmetry_space_group_name_H-M 'P 1 21/c 1'
_atom_sites_solution_hydrogens difmap
_audit_creation_method SHELXL-2018/1
_cell_angle_alpha 90
_cell_angle_beta 109.7140(10)
_cell_angle_gamma 90
_cell_formula_units_Z 4
_cell_length_a 14.0088(3)
_cell_length_b 9.6520(2)
_cell_length_c 19.0811(4)
_cell_measurement_reflns_used 9695
_cell_measurement_temperature 293(2)
_cell_measurement_theta_max 72.54
_cell_measurement_theta_min 2.46
_cell_volume 2428.79(9)
_computing_structure_refinement 'SHELXL-2018/1 (Sheldrick, 2018)'
_computing_structure_solution 'SHELXT 2014/5 (Sheldrick, 2014)'
_diffrn_ambient_temperature 293(2)
_diffrn_measured_fraction_theta_full 1.000
_diffrn_measured_fraction_theta_max 1.000
_diffrn_measurement_device_type 'Bruker D8 Venture'
_diffrn_radiation_type CuK\a
_diffrn_radiation_wavelength 1.54178
_diffrn_reflns_av_R_equivalents 0.0576
_diffrn_reflns_av_unetI/netI 0.0176
_diffrn_reflns_Laue_measured_fraction_full 1.000
_diffrn_reflns_Laue_measured_fraction_max 1.000
_diffrn_reflns_limit_h_max 17
_diffrn_reflns_limit_h_min -17
_diffrn_reflns_limit_k_max 11
_diffrn_reflns_limit_k_min -11
_diffrn_reflns_limit_l_max 23
_diffrn_reflns_limit_l_min -23
_diffrn_reflns_number 88468
_diffrn_reflns_point_group_measured_fraction_full 1.000
_diffrn_reflns_point_group_measured_fraction_max 1.000
_diffrn_reflns_theta_full 67.679
_diffrn_reflns_theta_max 72.567
_diffrn_reflns_theta_min 3.351
_exptl_absorpt_coefficient_mu 1.365
_exptl_absorpt_correction_T_max 0.7536
_exptl_absorpt_correction_T_min 0.5440
_exptl_absorpt_correction_type multi-scan
_exptl_absorpt_process_details 'Sheldrick, G. M. (1996). SADABS. University of G&#x00C3;&#x00B6;ttingen, Germany.'
_exptl_crystal_colour colourless
_exptl_crystal_density_diffrn 1.208
_exptl_crystal_description stubby
_exptl_crystal_F_000 936
_exptl_crystal_size_max 0.29
_exptl_crystal_size_mid 0.21
_exptl_crystal_size_min 0.13
_refine_diff_density_max 0.168
_refine_diff_density_min -0.318
_refine_diff_density_rms 0.032
_refine_ls_extinction_method none
_refine_ls_goodness_of_fit_ref 1.033
_refine_ls_hydrogen_treatment refxyz
_refine_ls_matrix_type full
_refine_ls_number_parameters 370
_refine_ls_number_reflns 4816
_refine_ls_number_restraints 1
_refine_ls_restrained_S_all 1.033
_refine_ls_R_factor_all 0.0536
_refine_ls_R_factor_gt 0.0410
_refine_ls_shift/su_max 0.000
_refine_ls_shift/su_mean 0.000
_refine_ls_structure_factor_coef Fsqd
_refine_ls_weighting_details 'w=1/[\s^2^(Fo^2^)+(0.0578P)^2^+0.5495P] where P=(Fo^2^+2Fc^2^)/3'
_refine_ls_weighting_scheme calc
_refine_ls_wR_factor_gt 0.1071
_refine_ls_wR_factor_ref 0.1156
_reflns_Friedel_coverage 0.000
_reflns_number_gt 3860
_reflns_number_total 4816
_reflns_threshold_expression 'I > 2\s(I)'
_cod_data_source_file cs9b01041_si_003.cif
_cod_data_source_block manbo_2
_cod_depositor_comments
;
The following automatic conversions were performed:

'_exptl_absorpt_correction_type' value 'Multi-scan' changed to
'multi-scan' according to
/home/data/users/saulius/crontab/automatic-downloads/current/ACS/lib/dictionaries/cif_core.dic
dictionary named 'cif_core.dic' version 2.4.2 from 2011-04-26.

Automatic conversion script
Id: cif_fix_values 4973 2017-02-22 13:04:09Z antanas 
;
_cod_database_code 4514784
_shelx_shelxl_version_number 2018/1
_shelx_space_group_comment
;
The symmetry employed for this shelxl refinement is uniquely defined
by the following loop, which should always be used as a source of
symmetry information in preference to the above space-group names.
They are only intended as comments.
;

loop_
_space_group_symop_operation_xyz
'x, y, z'
'-x, y+1/2, -z+1/2'
'-x, -y, -z'
'x, -y-1/2, z-1/2'

loop_
_atom_site_label
_atom_site_type_symbol
_atom_site_fract_x
_atom_site_fract_y
_atom_site_fract_z
_atom_site_U_iso_or_equiv
_atom_site_adp_type
_atom_site_occupancy
_atom_site_site_symmetry_order
_atom_site_calc_flag
_atom_site_refinement_flags_posn
_atom_site_refinement_flags_adp
S1 S 0.70011(3) 0.67104(5) 0.26511(2) 0.05634(14) Uani 1 1 d . .
O1 O 0.73668(10) 0.80863(14) 0.26681(8) 0.0702(4) Uani 1 1 d . .
O2 O 0.68559(11) 0.58640(17) 0.20096(7) 0.0759(4) Uani 1 1 d . .
N1 N 0.78223(10) 0.58559(13) 0.33560(7) 0.0494(3) Uani 1 1 d . .
C9 C 0.62324(18) 0.0823(2) 0.49062(13) 0.0758(6) Uani 1 1 d . .
H9 H 0.5975(18) -0.003(3) 0.5058(13) 0.091 Uiso 1 1 d . U
C8 C 0.72517(19) 0.1059(2) 0.51636(15) 0.0826(7) Uani 1 1 d . .
H8 H 0.7698(19) 0.041(3) 0.5469(14) 0.099 Uiso 1 1 d . U
C7 C 0.76466(16) 0.2245(2) 0.49559(13) 0.0686(5) Uani 1 1 d . .
H7 H 0.8365(18) 0.241(2) 0.5145(12) 0.082 Uiso 1 1 d . U
C6 C 0.70162(13) 0.31989(16) 0.44863(9) 0.0494(4) Uani 1 1 d . .
C3 C 0.74225(12) 0.44335(16) 0.42199(9) 0.0485(4) Uani 1 1 d . .
C2 C 0.74894(14) 0.44146(17) 0.34453(10) 0.0521(4) Uani 1 1 d . .
H2 H 0.6784(15) 0.4224(19) 0.3050(10) 0.063 Uiso 1 1 d . U
C22 C 0.58602(13) 0.67428(18) 0.28477(9) 0.0532(4) Uani 1 1 d . .
C27 C 0.50859(16) 0.5865(2) 0.24798(13) 0.0722(5) Uani 1 1 d . .
H27 H 0.5159(17) 0.532(2) 0.2084(13) 0.087 Uiso 1 1 d . U
C26 C 0.42126(17) 0.5846(3) 0.26706(15) 0.0804(6) Uani 1 1 d . .
H26 H 0.3707(19) 0.531(3) 0.2366(14) 0.096 Uiso 1 1 d . U
C25 C 0.41048(15) 0.6680(2) 0.32183(12) 0.0678(5) Uani 1 1 d . .
C28 C 0.3164(2) 0.6609(4) 0.3436(2) 0.1046(9) Uani 1 1 d . .
H28B H 0.266(3) 0.607(4) 0.304(2) 0.157 Uiso 1 1 d . U
H28C H 0.333(3) 0.623(4) 0.394(2) 0.157 Uiso 1 1 d . U
H28A H 0.291(3) 0.753(4) 0.343(2) 0.157 Uiso 1 1 d . U
C23 C 0.57623(15) 0.7615(2) 0.33962(11) 0.0629(5) Uani 1 1 d . .
H23 H 0.6305(17) 0.822(2) 0.3637(12) 0.075 Uiso 1 1 d . U
C24 C 0.48881(16) 0.7570(2) 0.35751(12) 0.0697(5) Uani 1 1 d . .
H24 H 0.4797(17) 0.821(2) 0.3938(13) 0.084 Uiso 1 1 d . U
C5 C 0.81527(13) 0.64991(16) 0.40819(9) 0.0488(4) Uani 1 1 d . .
C15 C 0.87432(14) 0.76230(18) 0.42791(10) 0.0554(4) Uani 1 1 d . .
H15 H 0.8850(15) 0.797(2) 0.4776(12) 0.066 Uiso 1 1 d . U
C16 C 0.92990(13) 0.83796(17) 0.38673(9) 0.0525(4) Uani 1 1 d . .
C17 C 0.96891(15) 0.7709(2) 0.33798(11) 0.0636(5) Uani 1 1 d . .
H17 H 0.9556(16) 0.667(2) 0.3267(11) 0.076 Uiso 1 1 d . U
C18 C 1.02675(17) 0.8413(3) 0.30389(13) 0.0748(6) Uani 1 1 d . .
H18 H 1.0532(17) 0.787(3) 0.2716(13) 0.090 Uiso 1 1 d . U
C19 C 1.04593(17) 0.9802(3) 0.31687(13) 0.0779(6) Uani 1 1 d . .
H19 H 1.0903(18) 1.029(2) 0.2940(13) 0.094 Uiso 1 1 d . U
C20 C 1.00750(18) 1.0483(2) 0.36435(14) 0.0770(6) Uani 1 1 d . .
H20 H 1.0199(18) 1.143(3) 0.3754(13) 0.092 Uiso 1 1 d . U
C21 C 0.95059(16) 0.9781(2) 0.39977(12) 0.0655(5) Uani 1 1 d . .
H21 H 0.9263(16) 1.023(2) 0.4326(12) 0.079 Uiso 1 1 d . U
C4 C 0.78042(13) 0.56069(17) 0.45723(9) 0.0513(4) Uani 1 1 d . .
C1 C 0.8252(2) 0.3368(2) 0.33660(17) 0.0799(7) Uani 1 1 d . .
H1C H 0.894(2) 0.354(3) 0.3753(14) 0.096 Uiso 1 1 d . U
H1A H 0.8317(19) 0.344(3) 0.2891(15) 0.096 Uiso 1 1 d . U
H1B H 0.8011(18) 0.241(3) 0.3429(13) 0.096 Uiso 1 1 d . U
C10 C 0.55971(18) 0.1760(3) 0.44427(13) 0.0782(6) Uani 1 1 d . .
H10 H 0.488(2) 0.164(2) 0.4251(13) 0.094 Uiso 1 1 d . U
C11 C 0.59857(15) 0.2941(2) 0.42301(12) 0.0696(5) Uani 1 1 d . .
H11 H 0.5565(17) 0.356(2) 0.3911(13) 0.083 Uiso 1 1 d . U
C12 C 0.79186(17) 0.59962(19) 0.53504(10) 0.0662(5) Uani 1 1 d D .
C13 C 0.7136(4) 0.6847(4) 0.54587(18) 0.1299(14) Uani 1 1 d . .
H13B H 0.727(3) 0.709(5) 0.595(3) 0.195 Uiso 1 1 d . U
H13A H 0.691(3) 0.753(4) 0.515(3) 0.195 Uiso 1 1 d D U
H13C H 0.654(3) 0.615(5) 0.537(3) 0.195 Uiso 1 1 d . U
C14 C 0.8718(2) 0.5556(3) 0.59148(15) 0.1012(9) Uani 1 1 d . .
H14A H 0.877(2) 0.584(3) 0.6405(17) 0.121 Uiso 1 1 d . U
H14B H 0.927(2) 0.513(3) 0.5824(17) 0.121 Uiso 1 1 d . U

loop_
_atom_site_aniso_label
_atom_site_aniso_U_11
_atom_site_aniso_U_22
_atom_site_aniso_U_33
_atom_site_aniso_U_23
_atom_site_aniso_U_13
_atom_site_aniso_U_12
S1 0.0559(3) 0.0683(3) 0.0516(2) 0.01023(19) 0.02703(19) -0.0004(2)
O1 0.0628(8) 0.0709(8) 0.0821(9) 0.0293(7) 0.0315(7) -0.0001(6)
O2 0.0774(9) 0.1087(11) 0.0496(7) -0.0018(7) 0.0317(6) 0.0008(8)
N1 0.0534(8) 0.0494(7) 0.0519(7) 0.0026(6) 0.0265(6) -0.0022(6)
C9 0.0862(15) 0.0597(12) 0.0871(14) 0.0083(10) 0.0365(12) -0.0194(11)
C8 0.0816(15) 0.0570(12) 0.1052(17) 0.0274(12) 0.0262(13) 0.0016(11)
C7 0.0571(11) 0.0572(11) 0.0884(14) 0.0129(10) 0.0204(10) -0.0036(9)
C6 0.0545(9) 0.0453(8) 0.0530(9) 0.0003(7) 0.0243(7) -0.0036(7)
C3 0.0512(9) 0.0464(8) 0.0535(9) 0.0025(7) 0.0251(7) 0.0002(7)
C2 0.0594(10) 0.0474(9) 0.0582(9) -0.0018(7) 0.0312(8) -0.0040(7)
C22 0.0524(9) 0.0582(10) 0.0530(9) 0.0080(7) 0.0232(7) -0.0007(8)
C27 0.0646(12) 0.0800(14) 0.0767(13) -0.0149(11) 0.0303(10) -0.0091(10)
C26 0.0624(13) 0.0831(15) 0.1000(17) -0.0104(13) 0.0331(12) -0.0191(11)
C25 0.0614(11) 0.0741(13) 0.0778(12) 0.0146(10) 0.0364(10) 0.0025(10)
C28 0.0774(17) 0.137(3) 0.120(2) 0.014(2) 0.0601(17) -0.0052(17)
C23 0.0606(11) 0.0655(11) 0.0668(11) -0.0021(9) 0.0271(9) -0.0037(9)
C24 0.0699(13) 0.0775(13) 0.0720(12) -0.0011(10) 0.0377(10) 0.0028(10)
C5 0.0545(9) 0.0466(8) 0.0507(8) 0.0041(7) 0.0250(7) 0.0007(7)
C15 0.0676(11) 0.0506(9) 0.0539(9) 0.0007(7) 0.0283(8) -0.0059(8)
C16 0.0531(9) 0.0502(9) 0.0555(9) 0.0048(7) 0.0203(7) -0.0054(7)
C17 0.0613(11) 0.0620(11) 0.0750(12) -0.0026(9) 0.0331(9) -0.0066(9)
C18 0.0663(12) 0.0891(15) 0.0812(14) 0.0005(11) 0.0410(11) -0.0099(11)
C19 0.0677(13) 0.0893(16) 0.0822(14) 0.0228(12) 0.0324(11) -0.0138(11)
C20 0.0821(14) 0.0557(11) 0.0944(15) 0.0151(11) 0.0312(12) -0.0132(11)
C21 0.0757(13) 0.0527(10) 0.0739(12) 0.0029(9) 0.0328(10) -0.0048(9)
C4 0.0603(10) 0.0470(9) 0.0518(9) 0.0028(7) 0.0259(8) -0.0029(7)
C1 0.0985(17) 0.0622(12) 0.1044(18) -0.0035(12) 0.0674(15) 0.0083(12)
C10 0.0627(12) 0.0905(16) 0.0821(14) 0.0132(12) 0.0255(11) -0.0211(11)
C11 0.0570(11) 0.0779(13) 0.0729(12) 0.0236(10) 0.0206(9) -0.0039(10)
C12 0.0983(15) 0.0541(10) 0.0529(10) -0.0004(8) 0.0343(10) -0.0196(10)
C13 0.193(4) 0.142(3) 0.0765(18) 0.0006(17) 0.073(2) 0.062(3)
C14 0.110(2) 0.120(2) 0.0609(13) -0.0031(14) 0.0124(14) -0.0214(17)

loop_
_atom_type_symbol
_atom_type_description
_atom_type_scat_dispersion_real
_atom_type_scat_dispersion_imag
_atom_type_scat_source
C C 0.0181 0.0091 'International Tables Vol C Tables 4.2.6.8 and 6.1.1.4'
H H 0.0000 0.0000 'International Tables Vol C Tables 4.2.6.8 and 6.1.1.4'
N N 0.0311 0.0180 'International Tables Vol C Tables 4.2.6.8 and 6.1.1.4'
O O 0.0492 0.0322 'International Tables Vol C Tables 4.2.6.8 and 6.1.1.4'
S S 0.3331 0.5567 'International Tables Vol C Tables 4.2.6.8 and 6.1.1.4'

loop_
_geom_angle_atom_site_label_1
_geom_angle_atom_site_label_2
_geom_angle_atom_site_label_3
_geom_angle
O1 S1 O2 120.04(9)
O1 S1 N1 107.43(8)
O2 S1 N1 105.61(8)
O1 S1 C22 108.96(8)
O2 S1 C22 108.40(8)
N1 S1 C22 105.45(7)
C5 N1 C2 107.59(12)
C5 N1 S1 118.21(11)
C2 N1 S1 113.34(11)
C8 C9 C10 119.88(19)
C8 C9 H9 118.6(14)
C10 C9 H9 121.5(14)
C9 C8 C7 120.3(2)
C9 C8 H8 120.6(16)
C7 C8 H8 119.0(16)
C6 C7 C8 120.5(2)
C6 C7 H7 119.5(14)
C8 C7 H7 119.9(14)
C7 C6 C11 118.28(16)
C7 C6 C3 121.62(16)
C11 C6 C3 119.99(15)
C4 C3 C6 130.14(15)
C4 C3 C2 110.90(14)
C6 C3 C2 118.89(14)
N1 C2 C3 102.98(13)
N1 C2 C1 110.59(15)
C3 C2 C1 112.58(17)
N1 C2 H2 109.9(10)
C3 C2 H2 110.8(10)
C1 C2 H2 109.9(10)
C27 C22 C23 120.02(17)
C27 C22 S1 119.94(14)
C23 C22 S1 119.99(14)
C22 C27 C26 119.3(2)
C22 C27 H27 118.0(14)
C26 C27 H27 122.7(14)
C25 C26 C27 121.8(2)
C25 C26 H26 124.2(16)
C27 C26 H26 113.7(16)
C26 C25 C24 117.99(18)
C26 C25 C28 121.0(2)
C24 C25 C28 121.0(2)
C25 C28 H28B 106(2)
C25 C28 H28C 110(2)
H28B C28 H28C 115(3)
C25 C28 H28A 108(2)
H28B C28 H28A 108(3)
H28C C28 H28A 109(3)
C24 C23 C22 119.36(19)
C24 C23 H23 122.2(13)
C22 C23 H23 118.4(13)
C23 C24 C25 121.5(2)
C23 C24 H24 120.0(14)
C25 C24 H24 118.4(14)
C15 C5 N1 125.85(14)
C15 C5 C4 126.98(15)
N1 C5 C4 106.90(13)
C5 C15 C16 129.74(16)
C5 C15 H15 115.6(12)
C16 C15 H15 114.6(12)
C17 C16 C21 117.97(17)
C17 C16 C15 121.66(16)
C21 C16 C15 120.23(17)
C18 C17 C16 120.9(2)
C18 C17 H17 118.5(12)
C16 C17 H17 120.6(12)
C19 C18 C17 120.5(2)
C19 C18 H18 123.2(14)
C17 C18 H18 116.3(14)
C20 C19 C18 119.4(2)
C20 C19 H19 120.7(14)
C18 C19 H19 119.8(14)
C19 C20 C21 120.6(2)
C19 C20 H20 122.1(15)
C21 C20 H20 117.3(15)
C20 C21 C16 120.6(2)
C20 C21 H21 120.7(14)
C16 C21 H21 118.6(14)
C3 C4 C5 109.81(14)
C3 C4 C12 127.45(15)
C5 C4 C12 122.70(14)
C2 C1 H1C 110.6(15)
C2 C1 H1A 110.2(16)
H1C C1 H1A 108(2)
C2 C1 H1B 109.0(14)
H1C C1 H1B 110(2)
H1A C1 H1B 109(2)
C9 C10 C11 120.1(2)
C9 C10 H10 122.6(15)
C11 C10 H10 117.3(15)
C6 C11 C10 120.87(19)
C6 C11 H11 118.7(15)
C10 C11 H11 120.4(15)
C14 C12 C13 122.6(2)
C14 C12 C4 120.3(2)
C13 C12 C4 117.2(2)
C12 C13 H13B 113(3)
C12 C13 H13A 117(3)
H13B C13 H13A 114(4)
C12 C13 H13C 103(3)
H13B C13 H13C 102(4)
H13A C13 H13C 107(4)
C12 C14 H14A 117.8(18)
C12 C14 H14B 120.5(19)
H14A C14 H14B 121(3)

loop_
_geom_bond_atom_site_label_1
_geom_bond_atom_site_label_2
_geom_bond_distance
S1 O1 1.4198(14)
S1 O2 1.4280(14)
S1 N1 1.6639(14)
S1 C22 1.7609(17)
N1 C5 1.444(2)
N1 C2 1.495(2)
C9 C8 1.363(3)
C9 C10 1.364(3)
C9 H9 0.98(2)
C8 C7 1.386(3)
C8 H8 0.94(3)
C7 C6 1.377(3)
C7 H7 0.96(2)
C6 C11 1.382(3)
C6 C3 1.482(2)
C3 C4 1.334(2)
C3 C2 1.512(2)
C2 C1 1.515(3)
C2 H2 1.04(2)
C22 C27 1.369(3)
C22 C23 1.386(3)
C27 C26 1.389(3)
C27 H27 0.95(2)
C26 C25 1.367(3)
C26 H26 0.91(3)
C25 C24 1.379(3)
C25 C28 1.511(3)
C28 H28B 0.99(4)
C28 H28C 0.98(4)
C28 H28A 0.96(4)
C23 C24 1.379(3)
C23 H23 0.95(2)
C24 H24 0.97(2)
C5 C15 1.339(2)
C5 C4 1.471(2)
C15 C16 1.473(2)
C15 H15 0.97(2)
C16 C17 1.388(3)
C16 C21 1.388(3)
C17 C18 1.377(3)
C17 H17 1.03(2)
C18 C19 1.374(3)
C18 H18 0.97(2)
C19 C20 1.368(3)
C19 H19 0.99(2)
C20 C21 1.384(3)
C20 H20 0.94(2)
C21 H21 0.92(2)
C4 C12 1.487(2)
C1 H1C 1.01(3)
C1 H1A 0.94(3)
C1 H1B 1.01(3)
C10 C11 1.382(3)
C10 H10 0.96(3)
C11 H11 0.91(2)
C12 C14 1.334(4)
C12 C13 1.439(4)
C13 H13B 0.92(5)
C13 H13A 0.87(4)
C13 H13C 1.04(5)
C14 H14A 0.95(3)
C14 H14B 0.94(3)

loop_
_geom_torsion_atom_site_label_1
_geom_torsion_atom_site_label_2
_geom_torsion_atom_site_label_3
_geom_torsion_atom_site_label_4
_geom_torsion
O1 S1 N1 C5 48.06(13)
O2 S1 N1 C5 177.29(11)
C22 S1 N1 C5 -68.05(13)
O1 S1 N1 C2 175.27(11)
O2 S1 N1 C2 -55.49(12)
C22 S1 N1 C2 59.16(12)
C10 C9 C8 C7 -0.1(4)
C9 C8 C7 C6 -0.1(4)
C8 C7 C6 C11 0.0(3)
C8 C7 C6 C3 -176.3(2)
C7 C6 C3 C4 -75.9(3)
C11 C6 C3 C4 107.8(2)
C7 C6 C3 C2 100.6(2)
C11 C6 C3 C2 -75.7(2)
C5 N1 C2 C3 13.05(16)
S1 N1 C2 C3 -119.54(12)
C5 N1 C2 C1 -107.45(18)
S1 N1 C2 C1 119.96(17)
C4 C3 C2 N1 -8.51(19)
C6 C3 C2 N1 174.35(14)
C4 C3 C2 C1 110.61(19)
C6 C3 C2 C1 -66.5(2)
O1 S1 C22 C27 142.00(16)
O2 S1 C22 C27 9.77(19)
N1 S1 C22 C27 -102.95(17)
O1 S1 C22 C23 -40.68(17)
O2 S1 C22 C23 -172.91(15)
N1 S1 C22 C23 74.38(16)
C23 C22 C27 C26 -1.0(3)
S1 C22 C27 C26 176.34(18)
C22 C27 C26 C25 -0.1(4)
C27 C26 C25 C24 1.0(4)
C27 C26 C25 C28 -177.9(2)
C27 C22 C23 C24 1.2(3)
S1 C22 C23 C24 -176.12(16)
C22 C23 C24 C25 -0.3(3)
C26 C25 C24 C23 -0.8(3)
C28 C25 C24 C23 178.1(2)
C2 N1 C5 C15 161.28(17)
S1 N1 C5 C15 -68.8(2)
C2 N1 C5 C4 -13.15(17)
S1 N1 C5 C4 116.76(12)
N1 C5 C15 C16 -8.2(3)
C4 C5 C15 C16 165.09(18)
C5 C15 C16 C17 -31.8(3)
C5 C15 C16 C21 152.6(2)
C21 C16 C17 C18 0.3(3)
C15 C16 C17 C18 -175.41(19)
C16 C17 C18 C19 -0.8(3)
C17 C18 C19 C20 0.3(4)
C18 C19 C20 C21 0.7(4)
C19 C20 C21 C16 -1.2(3)
C17 C16 C21 C20 0.7(3)
C15 C16 C21 C20 176.46(19)
C6 C3 C4 C5 177.38(16)
C2 C3 C4 C5 0.7(2)
C6 C3 C4 C12 -0.4(3)
C2 C3 C4 C12 -177.14(18)
C15 C5 C4 C3 -166.44(17)
N1 C5 C4 C3 7.90(19)
C15 C5 C4 C12 11.5(3)
N1 C5 C4 C12 -174.18(16)
C8 C9 C10 C11 0.4(4)
C7 C6 C11 C10 0.4(3)
C3 C6 C11 C10 176.7(2)
C9 C10 C11 C6 -0.6(4)
C3 C4 C12 C14 82.8(3)
C5 C4 C12 C14 -94.7(2)
C3 C4 C12 C13 -96.8(3)
C5 C4 C12 C13 85.6(3)
